data_1568415
loop_
_publ_author_name
'Muller, Cyprien'
'Hork\'y, Filip'
'Vayer, Marie'
'Golushko, Andrei'
'Leb&#x0153;uf, David'
'Moran, Joseph'

_publ_section_title
;
 Synthesis of functionalised isochromans: epoxides as aldehyde surrogates
 in hexafluoroisopropanol
;
_journal_issue 11
_journal_name_full 'Chemical Science'
_journal_page_first 2983
_journal_page_last 2989
_journal_paper_doi 10.1039/D2SC06692K
_journal_volume 14
_journal_year 2023
_chemical_formula_moiety 'C19 H19 N O3'
_chemical_formula_sum 'C19 H19 N O3'
_chemical_formula_weight 309.35
_chemical_melting_point 416.0(10)
_chemical_name_systematic 1-(4-nitrobenzyl)-3a,4,5,6-tetrahydro-1H,3H-benzo[de]isochromene
_space_group_crystal_system triclinic
_space_group_IT_number 2
_space_group_name_Hall '-P 1'
_space_group_name_H-M_alt 'P -1'
_atom_sites_solution_hydrogens geom
_atom_sites_solution_primary direct
_atom_sites_solution_secondary difmap
_audit_block_doi 10.5517/ccdc.csd.cc2f5f02
_audit_creation_method SHELXL-2014/7
_audit_update_record
;
2023-02-02 deposited with the CCDC.	2023-02-15 downloaded from the CCDC.
;
_cell_angle_alpha 100.8750(10)
_cell_angle_beta 90.0200(10)
_cell_angle_gamma 110.5260(10)
_cell_formula_units_Z 2
_cell_length_a 7.9718(3)
_cell_length_b 9.2217(3)
_cell_length_c 11.1636(4)
_cell_measurement_reflns_used 9964
_cell_measurement_temperature 120(2)
_cell_measurement_theta_max 28.04
_cell_measurement_theta_min 2.41
_cell_volume 752.80(5)
_computing_cell_refinement 'Bruker SAINT'
_computing_data_collection 'Bruker APEX4'
_computing_data_reduction 'Bruker SAINT'
_computing_molecular_graphics 'Bruker SHELXTL'
_computing_publication_material 'Bruker SHELXTL'
_computing_structure_refinement 'SHELXL-2014/7 (Sheldrick, 2014)'
_computing_structure_solution 'SHELXT 2014/5 (Sheldrick, 2014)'
_diffrn_ambient_temperature 120(2)
_diffrn_measured_fraction_theta_full 0.999
_diffrn_measured_fraction_theta_max 0.999
_diffrn_measurement_device_type 'Bruker PHOTON-III CPAD'
_diffrn_measurement_method '\f and \w shuterless scans'
_diffrn_radiation_type MoK\a
_diffrn_radiation_wavelength 0.71073
_diffrn_reflns_av_R_equivalents 0.0240
_diffrn_reflns_av_unetI/netI 0.0131
_diffrn_reflns_Laue_measured_fraction_full 0.999
_diffrn_reflns_Laue_measured_fraction_max 0.999
_diffrn_reflns_limit_h_max 10
_diffrn_reflns_limit_h_min -10
_diffrn_reflns_limit_k_max 12
_diffrn_reflns_limit_k_min -12
_diffrn_reflns_limit_l_max 14
_diffrn_reflns_limit_l_min -14
_diffrn_reflns_number 39094
_diffrn_reflns_point_group_measured_fraction_full 0.999
_diffrn_reflns_point_group_measured_fraction_max 0.999
_diffrn_reflns_theta_full 25.242
_diffrn_reflns_theta_max 28.044
_diffrn_reflns_theta_min 1.862
_diffrn_source 'Mo-ImuS 3.0 microfocus tube'
_exptl_absorpt_coefficient_mu 0.092
_exptl_absorpt_correction_T_max 0.7456
_exptl_absorpt_correction_T_min 0.7130
_exptl_absorpt_correction_type multi-scan
_exptl_absorpt_process_details sadabs
_exptl_crystal_colour yellow
_exptl_crystal_density_diffrn 1.365
_exptl_crystal_description prism
_exptl_crystal_F_000 328
_exptl_crystal_recrystallization_method 'Re-crystallisation from solvent: DCM/Hx'
_exptl_crystal_size_max 0.180
_exptl_crystal_size_mid 0.160
_exptl_crystal_size_min 0.120
_refine_diff_density_max 0.346
_refine_diff_density_min -0.231
_refine_diff_density_rms 0.041
_refine_ls_extinction_method none
_refine_ls_goodness_of_fit_ref 1.066
_refine_ls_hydrogen_treatment constr
_refine_ls_matrix_type full
_refine_ls_number_parameters 208
_refine_ls_number_reflns 3652
_refine_ls_number_restraints 0
_refine_ls_restrained_S_all 1.066
_refine_ls_R_factor_all 0.0417
_refine_ls_R_factor_gt 0.0387
_refine_ls_shift/su_max 0.000
_refine_ls_shift/su_mean 0.000
_refine_ls_structure_factor_coef Fsqd
_refine_ls_weighting_details 'w=1/[\s^2^(Fo^2^)+(0.0540P)^2^+0.2532P] where P=(Fo^2^+2Fc^2^)/3'
_refine_ls_weighting_scheme calc
_refine_ls_wR_factor_gt 0.1058
_refine_ls_wR_factor_ref 0.1088
_reflns_Friedel_coverage 0.000
_reflns_number_gt 3349
_reflns_number_total 3652
_reflns_threshold_expression 'I > 2\s(I)'
_cod_data_source_file d2sc06692k2.cif
_cod_data_source_block jmcm220530
_cod_depositor_comments
;
The following automatic conversions were performed:

data item '_chemical_melting_point' value '415-417' was changed to
'416.0(10)' -- the average value was taken and precision was
estimated.

Automatic conversion script
Id: cif_fix_values 7556 2019-12-06 15:28:31Z antanas 

 Adding full bibliography for 1568413--1568416.cif.
;
_cod_database_code 1568415
_shelx_shelxl_version_number 2014/7
_shelx_space_group_comment
;
The symmetry employed for this shelxl refinement is uniquely defined
by the following loop, which should always be used as a source of
symmetry information in preference to the above space-group names.
They are only intended as comments.
;
_shelx_estimated_absorpt_t_min 0.984
_shelx_estimated_absorpt_t_max 0.989

loop_
_space_group_symop_operation_xyz
'x, y, z'
'-x, -y, -z'

loop_
_atom_site_label
_atom_site_type_symbol
_atom_site_fract_x
_atom_site_fract_y
_atom_site_fract_z
_atom_site_U_iso_or_equiv
_atom_site_adp_type
_atom_site_occupancy
_atom_site_site_symmetry_order
_atom_site_calc_flag
_atom_site_refinement_flags_posn
_atom_site_refinement_flags_adp
_atom_site_refinement_flags_occupancy
_atom_site_disorder_assembly
_atom_site_disorder_group
C1 C 0.51369(14) 0.41073(12) 0.13417(9) 0.0198(2) Uani 1 1 d . . . . .
C2 C 0.32919(14) 0.33790(12) 0.13741(10) 0.0218(2) Uani 1 1 d . . . . .
H2 H 0.2745 0.2260 0.1226 0.026 Uiso 1 1 calc R U . . .
C3 C 0.22741(14) 0.43323(12) 0.16288(10) 0.0217(2) Uani 1 1 d . . . . .
H3 H 0.1010 0.3856 0.1647 0.026 Uiso 1 1 calc R U . . .
C4 C 0.30681(14) 0.59836(12) 0.18603(9) 0.0200(2) Uani 1 1 d . . . . .
C5 C 0.49286(14) 0.66701(12) 0.18313(10) 0.0224(2) Uani 1 1 d . . . . .
H5 H 0.5486 0.7789 0.1995 0.027 Uiso 1 1 calc R U . . .
C6 C 0.59737(14) 0.57346(12) 0.15659(9) 0.0212(2) Uani 1 1 d . . . . .
H6 H 0.7238 0.6203 0.1539 0.025 Uiso 1 1 calc R U . . .
C7 C 0.18496(14) 0.69318(12) 0.21164(11) 0.0242(2) Uani 1 1 d . . . . .
H7A H 0.1230 0.6684 0.2861 0.029 Uiso 1 1 calc R U . . .
H7B H 0.0918 0.6568 0.1429 0.029 Uiso 1 1 calc R U . . .
C8 C 0.27431(14) 0.87249(12) 0.22961(9) 0.0209(2) Uani 1 1 d . . . . .
H8 H 0.3451 0.8983 0.1576 0.025 Uiso 1 1 calc R U . . .
C9 C 0.13562(13) 0.95311(11) 0.24011(9) 0.0198(2) Uani 1 1 d . . . . .
C10 C 0.00604(14) 0.91373(12) 0.14352(10) 0.0228(2) Uani 1 1 d . . . . .
H10 H 0.0035 0.8358 0.0737 0.027 Uiso 1 1 calc R U . . .
C11 C -0.11950(14) 0.98804(13) 0.14902(10) 0.0244(2) Uani 1 1 d . . . . .
H11 H -0.2086 0.9599 0.0837 0.029 Uiso 1 1 calc R U . . .
C12 C -0.11370(14) 1.10346(13) 0.25043(10) 0.0240(2) Uani 1 1 d . . . . .
H12 H -0.2008 1.1526 0.2545 0.029 Uiso 1 1 calc R U . . .
C13 C 0.01765(14) 1.14847(12) 0.34647(10) 0.0219(2) Uani 1 1 d . . . . .
C14 C 0.02987(16) 1.28715(14) 0.44861(11) 0.0289(2) Uani 1 1 d . . . . .
H14A H -0.0876 1.2647 0.4849 0.035 Uiso 1 1 calc R U . . .
H14B H 0.0529 1.3822 0.4129 0.035 Uiso 1 1 calc R U . . .
C15 C 0.17583(16) 1.32413(14) 0.55072(11) 0.0290(2) Uani 1 1 d . . . . .
H15A H 0.2078 1.4351 0.5947 0.035 Uiso 1 1 calc R U . . .
H15B H 0.1294 1.2545 0.6100 0.035 Uiso 1 1 calc R U . . .
C16 C 0.34301(15) 1.29932(12) 0.49834(10) 0.0249(2) Uani 1 1 d . . . . .
H16A H 0.3867 1.3647 0.4360 0.030 Uiso 1 1 calc R U . . .
H16B H 0.4396 1.3316 0.5643 0.030 Uiso 1 1 calc R U . . .
C17 C 0.29499(14) 1.12511(12) 0.44054(9) 0.0207(2) Uani 1 1 d . . . . .
H17 H 0.2537 1.0622 0.5057 0.025 Uiso 1 1 calc R U . . .
C18 C 0.14280(13) 1.07181(11) 0.34189(9) 0.0194(2) Uani 1 1 d . . . . .
C19 C 0.45189(14) 1.08763(12) 0.38452(10) 0.0233(2) Uani 1 1 d . . . . .
H19A H 0.4940 1.1469 0.3184 0.028 Uiso 1 1 calc R U . . .
H19B H 0.5525 1.1197 0.4475 0.028 Uiso 1 1 calc R U . . .
O1 O 0.78730(11) 0.37772(10) 0.10449(9) 0.0361(2) Uani 1 1 d . . . . .
O2 O 0.54714(12) 0.16766(9) 0.07596(8) 0.0316(2) Uani 1 1 d . . . . .
O3 O 0.39563(11) 0.92152(9) 0.33615(7) 0.02579(18) Uani 1 1 d . . . . .
N1 N 0.62353(12) 0.31211(11) 0.10329(8) 0.02339(19) Uani 1 1 d . . . . .

loop_
_atom_site_aniso_label
_atom_site_aniso_U_11
_atom_site_aniso_U_22
_atom_site_aniso_U_33
_atom_site_aniso_U_23
_atom_site_aniso_U_13
_atom_site_aniso_U_12
C1 0.0230(5) 0.0207(5) 0.0181(4) 0.0051(4) 0.0011(4) 0.0100(4)
C2 0.0234(5) 0.0175(4) 0.0239(5) 0.0056(4) 0.0018(4) 0.0056(4)
C3 0.0196(5) 0.0197(5) 0.0247(5) 0.0056(4) 0.0033(4) 0.0051(4)
C4 0.0218(5) 0.0193(5) 0.0191(4) 0.0037(3) 0.0035(4) 0.0077(4)
C5 0.0220(5) 0.0171(4) 0.0255(5) 0.0020(4) 0.0031(4) 0.0049(4)
C6 0.0190(5) 0.0212(5) 0.0216(5) 0.0037(4) 0.0011(4) 0.0053(4)
C7 0.0222(5) 0.0178(5) 0.0320(5) 0.0040(4) 0.0075(4) 0.0071(4)
C8 0.0218(5) 0.0181(4) 0.0217(5) 0.0022(4) 0.0017(4) 0.0069(4)
C9 0.0207(5) 0.0161(4) 0.0218(5) 0.0052(4) 0.0033(4) 0.0048(4)
C10 0.0245(5) 0.0183(5) 0.0226(5) 0.0034(4) 0.0012(4) 0.0045(4)
C11 0.0222(5) 0.0234(5) 0.0254(5) 0.0074(4) -0.0004(4) 0.0043(4)
C12 0.0211(5) 0.0237(5) 0.0291(5) 0.0089(4) 0.0044(4) 0.0085(4)
C13 0.0221(5) 0.0198(5) 0.0239(5) 0.0056(4) 0.0060(4) 0.0069(4)
C14 0.0304(6) 0.0281(5) 0.0297(6) 0.0000(4) 0.0038(4) 0.0154(5)
C15 0.0331(6) 0.0263(5) 0.0265(5) -0.0018(4) 0.0035(4) 0.0130(5)
C16 0.0264(5) 0.0201(5) 0.0251(5) 0.0003(4) 0.0006(4) 0.0068(4)
C17 0.0217(5) 0.0188(4) 0.0206(5) 0.0029(4) 0.0021(4) 0.0064(4)
C18 0.0193(4) 0.0169(4) 0.0207(5) 0.0054(4) 0.0039(4) 0.0040(4)
C19 0.0220(5) 0.0206(5) 0.0260(5) 0.0011(4) -0.0002(4) 0.0077(4)
O1 0.0225(4) 0.0318(4) 0.0565(6) 0.0094(4) 0.0003(4) 0.0126(3)
O2 0.0342(5) 0.0208(4) 0.0416(5) 0.0053(3) 0.0041(4) 0.0125(3)
O3 0.0301(4) 0.0216(4) 0.0262(4) -0.0001(3) -0.0037(3) 0.0125(3)
N1 0.0248(4) 0.0232(4) 0.0249(4) 0.0070(3) 0.0006(3) 0.0108(4)

loop_
_atom_type_symbol
_atom_type_description
_atom_type_scat_dispersion_real
_atom_type_scat_dispersion_imag
_atom_type_scat_source
C C 0.0033 0.0016 'International Tables Vol C Tables 4.2.6.8 and 6.1.1.4'
H H 0.0000 0.0000 'International Tables Vol C Tables 4.2.6.8 and 6.1.1.4'
O O 0.0106 0.0060 'International Tables Vol C Tables 4.2.6.8 and 6.1.1.4'
N N 0.0061 0.0033 'International Tables Vol C Tables 4.2.6.8 and 6.1.1.4'

loop_
_geom_angle_atom_site_label_1
_geom_angle_atom_site_label_2
_geom_angle_atom_site_label_3
_geom_angle
_geom_angle_site_symmetry_1
_geom_angle_site_symmetry_3
_geom_angle_publ_flag
C6 C1 C2 122.27(9) . . ?
C6 C1 N1 118.67(9) . . ?
C2 C1 N1 119.04(9) . . ?
C3 C2 C1 118.07(9) . . ?
C3 C2 H2 121.0 . . ?
C1 C2 H2 121.0 . . ?
C2 C3 C4 121.45(9) . . ?
C2 C3 H3 119.3 . . ?
C4 C3 H3 119.3 . . ?
C5 C4 C3 118.72(9) . . ?
C5 C4 C7 123.42(9) . . ?
C3 C4 C7 117.85(9) . . ?
C6 C5 C4 120.75(9) . . ?
C6 C5 H5 119.6 . . ?
C4 C5 H5 119.6 . . ?
C1 C6 C5 118.72(9) . . ?
C1 C6 H6 120.6 . . ?
C5 C6 H6 120.6 . . ?
C4 C7 C8 116.58(9) . . ?
C4 C7 H7A 108.1 . . ?
C8 C7 H7A 108.1 . . ?
C4 C7 H7B 108.1 . . ?
C8 C7 H7B 108.1 . . ?
H7A C7 H7B 107.3 . . ?
O3 C8 C7 106.31(8) . . ?
O3 C8 C9 112.82(8) . . ?
C7 C8 C9 111.54(8) . . ?
O3 C8 H8 108.7 . . ?
C7 C8 H8 108.7 . . ?
C9 C8 H8 108.7 . . ?
C10 C9 C18 119.82(9) . . ?
C10 C9 C8 118.97(9) . . ?
C18 C9 C8 121.11(9) . . ?
C11 C10 C9 120.35(10) . . ?
C11 C10 H10 119.8 . . ?
C9 C10 H10 119.8 . . ?
C12 C11 C10 119.65(10) . . ?
C12 C11 H11 120.2 . . ?
C10 C11 H11 120.2 . . ?
C11 C12 C13 121.18(10) . . ?
C11 C12 H12 119.4 . . ?
C13 C12 H12 119.4 . . ?
C12 C13 C18 119.21(9) . . ?
C12 C13 C14 118.89(9) . . ?
C18 C13 C14 121.75(10) . . ?
C13 C14 C15 114.57(9) . . ?
C13 C14 H14A 108.6 . . ?
C15 C14 H14A 108.6 . . ?
C13 C14 H14B 108.6 . . ?
C15 C14 H14B 108.6 . . ?
H14A C14 H14B 107.6 . . ?
C16 C15 C14 110.70(9) . . ?
C16 C15 H15A 109.5 . . ?
C14 C15 H15A 109.5 . . ?
C16 C15 H15B 109.5 . . ?
C14 C15 H15B 109.5 . . ?
H15A C15 H15B 108.1 . . ?
C17 C16 C15 108.79(9) . . ?
C17 C16 H16A 109.9 . . ?
C15 C16 H16A 109.9 . . ?
C17 C16 H16B 109.9 . . ?
C15 C16 H16B 109.9 . . ?
H16A C16 H16B 108.3 . . ?
C19 C17 C18 108.24(8) . . ?
C19 C17 C16 113.12(9) . . ?
C18 C17 C16 110.81(8) . . ?
C19 C17 H17 108.2 . . ?
C18 C17 H17 108.2 . . ?
C16 C17 H17 108.2 . . ?
C13 C18 C9 119.75(9) . . ?
C13 C18 C17 120.60(9) . . ?
C9 C18 C17 119.46(9) . . ?
O3 C19 C17 109.06(8) . . ?
O3 C19 H19A 109.9 . . ?
C17 C19 H19A 109.9 . . ?
O3 C19 H19B 109.9 . . ?
C17 C19 H19B 109.9 . . ?
H19A C19 H19B 108.3 . . ?
C8 O3 C19 112.67(8) . . ?
O1 N1 O2 123.12(9) . . ?
O1 N1 C1 118.47(9) . . ?
O2 N1 C1 118.40(9) . . ?

loop_
_geom_bond_atom_site_label_1
_geom_bond_atom_site_label_2
_geom_bond_distance
_geom_bond_site_symmetry_2
_geom_bond_publ_flag
C1 C6 1.3841(14) . ?
C1 C2 1.3900(15) . ?
C1 N1 1.4673(13) . ?
C2 C3 1.3849(14) . ?
C2 H2 0.9500 . ?
C3 C4 1.4007(14) . ?
C3 H3 0.9500 . ?
C4 C5 1.3968(14) . ?
C4 C7 1.5136(14) . ?
C5 C6 1.3906(14) . ?
C5 H5 0.9500 . ?
C6 H6 0.9500 . ?
C7 C8 1.5266(13) . ?
C7 H7A 0.9900 . ?
C7 H7B 0.9900 . ?
C8 O3 1.4297(12) . ?
C8 C9 1.5272(14) . ?
C8 H8 1.0000 . ?
C9 C10 1.3965(14) . ?
C9 C18 1.4068(14) . ?
C10 C11 1.3929(15) . ?
C10 H10 0.9500 . ?
C11 C12 1.3883(15) . ?
C11 H11 0.9500 . ?
C12 C13 1.3945(15) . ?
C12 H12 0.9500 . ?
C13 C18 1.4067(14) . ?
C13 C14 1.5190(15) . ?
C14 C15 1.5308(16) . ?
C14 H14A 0.9900 . ?
C14 H14B 0.9900 . ?
C15 C16 1.5279(15) . ?
C15 H15A 0.9900 . ?
C15 H15B 0.9900 . ?
C16 C17 1.5235(14) . ?
C16 H16A 0.9900 . ?
C16 H16B 0.9900 . ?
C17 C19 1.5156(14) . ?
C17 C18 1.5176(14) . ?
C17 H17 1.0000 . ?
C19 O3 1.4301(12) . ?
C19 H19A 0.9900 . ?
C19 H19B 0.9900 . ?
O1 N1 1.2303(12) . ?
O2 N1 1.2313(12) . ?

loop_
_geom_torsion_atom_site_label_1
_geom_torsion_atom_site_label_2
_geom_torsion_atom_site_label_3
_geom_torsion_atom_site_label_4
_geom_torsion
_geom_torsion_site_symmetry_1
_geom_torsion_site_symmetry_2
_geom_torsion_site_symmetry_3
_geom_torsion_site_symmetry_4
_geom_torsion_publ_flag
C6 C1 C2 C3 0.67(15) . . . . ?
N1 C1 C2 C3 -177.95(9) . . . . ?
C1 C2 C3 C4 -0.61(16) . . . . ?
C2 C3 C4 C5 -0.02(16) . . . . ?
C2 C3 C4 C7 179.33(9) . . . . ?
C3 C4 C5 C6 0.63(16) . . . . ?
C7 C4 C5 C6 -178.67(10) . . . . ?
C2 C1 C6 C5 -0.07(15) . . . . ?
N1 C1 C6 C5 178.55(9) . . . . ?
C4 C5 C6 C1 -0.59(16) . . . . ?
C5 C4 C7 C8 2.54(15) . . . . ?
C3 C4 C7 C8 -176.77(9) . . . . ?
C4 C7 C8 O3 -63.16(11) . . . . ?
C4 C7 C8 C9 173.48(9) . . . . ?
O3 C8 C9 C10 -178.65(9) . . . . ?
C7 C8 C9 C10 -59.07(12) . . . . ?
O3 C8 C9 C18 4.91(13) . . . . ?
C7 C8 C9 C18 124.49(10) . . . . ?
C18 C9 C10 C11 -1.91(15) . . . . ?
C8 C9 C10 C11 -178.40(9) . . . . ?
C9 C10 C11 C12 0.94(16) . . . . ?
C10 C11 C12 C13 1.03(16) . . . . ?
C11 C12 C13 C18 -2.00(15) . . . . ?
C11 C12 C13 C14 173.57(10) . . . . ?
C12 C13 C14 C15 178.70(10) . . . . ?
C18 C13 C14 C15 -5.85(15) . . . . ?
C13 C14 C15 C16 37.30(13) . . . . ?
C14 C15 C16 C17 -63.99(12) . . . . ?
C15 C16 C17 C19 179.51(9) . . . . ?
C15 C16 C17 C18 57.75(11) . . . . ?
C12 C13 C18 C9 1.00(15) . . . . ?
C14 C13 C18 C9 -174.43(9) . . . . ?
C12 C13 C18 C17 175.90(9) . . . . ?
C14 C13 C18 C17 0.46(15) . . . . ?
C10 C9 C18 C13 0.93(15) . . . . ?
C8 C9 C18 C13 177.33(9) . . . . ?
C10 C9 C18 C17 -174.02(9) . . . . ?
C8 C9 C18 C17 2.38(14) . . . . ?
C19 C17 C18 C13 -151.31(9) . . . . ?
C16 C17 C18 C13 -26.74(13) . . . . ?
C19 C17 C18 C9 23.59(12) . . . . ?
C16 C17 C18 C9 148.17(9) . . . . ?
C18 C17 C19 O3 -58.57(11) . . . . ?
C16 C17 C19 O3 178.24(8) . . . . ?
C7 C8 O3 C19 -163.64(8) . . . . ?
C9 C8 O3 C19 -41.08(11) . . . . ?
C17 C19 O3 C8 70.47(11) . . . . ?
C6 C1 N1 O1 3.61(14) . . . . ?
C2 C1 N1 O1 -177.72(10) . . . . ?
C6 C1 N1 O2 -175.53(9) . . . . ?
C2 C1 N1 O2 3.14(14) . . . . ?
